data_7029252
loop_
_publ_author_name
'Pinder, Tiffany A.'
'Montalvo, Steven K.'
'Lunsford, Allen M.'
'Hsieh, Chung-Hung'
'Reibenspies, Joseph H.'
'Darensbourg, Marcetta Y.'

_publ_section_title
;
 Versatile N2S2 nickel-dithiolates as mono- and bridging bidentate,
 S-donor ligands to gold(I).
;
_journal_issue 1
_journal_name_full 'Dalton transactions (Cambridge, England : 2003)'
_journal_page_first 138
_journal_page_last 144
_journal_paper_doi 10.1039/c3dt52295d
_journal_volume 43
_journal_year 2014
_chemical_formula_sum 'C22 H48 Au2 Cl2 N4 Ni2 O2 S4'
_chemical_formula_weight 1111.14
_chemical_name_systematic
; 
 ? 
;
_space_group_IT_number 14
_symmetry_cell_setting monoclinic
_symmetry_space_group_name_Hall '-P 2ybc'
_symmetry_space_group_name_H-M 'P 1 21/c 1'
_atom_sites_solution_hydrogens geom
_atom_sites_solution_primary direct
_atom_sites_solution_secondary difmap
_audit_creation_method SHELXL-97
_cell_angle_alpha 90.00
_cell_angle_beta 100.346(3)
_cell_angle_gamma 90.00
_cell_formula_units_Z 2
_cell_length_a 8.661(2)
_cell_length_b 15.988(4)
_cell_length_c 13.637(3)
_cell_measurement_temperature 110(2)
_cell_volume 1857.6(8)
_computing_cell_refinement 'Bruker APEXII'
_computing_data_collection 'Bruker APEXII'
_computing_data_reduction 'Bruker SAINT'
_computing_molecular_graphics 'Bruker SHELXTL'
_computing_publication_material 'Bruker SHELXTL'
_computing_structure_refinement 'SHELXL-97 (Sheldrick, 1997)'
_computing_structure_solution 'SHELXS-97 (Sheldrick, 1990)'
_diffrn_ambient_temperature 110(2)
_diffrn_measured_fraction_theta_full 0.994
_diffrn_measured_fraction_theta_max 0.994
_diffrn_measurement_device_type 'Bruker APEX-II CCD'
_diffrn_measurement_method '\f and \w scans'
_diffrn_radiation_monochromator graphite
_diffrn_radiation_source 'fine-focus sealed tube'
_diffrn_radiation_type MoK\a
_diffrn_radiation_wavelength 0.71073
_diffrn_reflns_av_R_equivalents 0.0000
_diffrn_reflns_av_sigmaI/netI 0.0316
_diffrn_reflns_limit_h_max 11
_diffrn_reflns_limit_h_min -11
_diffrn_reflns_limit_k_max 21
_diffrn_reflns_limit_k_min 0
_diffrn_reflns_limit_l_max 18
_diffrn_reflns_limit_l_min 0
_diffrn_reflns_number 4584
_diffrn_reflns_theta_full 28.28
_diffrn_reflns_theta_max 28.28
_diffrn_reflns_theta_min 1.98
_exptl_absorpt_coefficient_mu 9.265
_exptl_absorpt_correction_T_max 0.4576
_exptl_absorpt_correction_T_min 0.1676
_exptl_absorpt_correction_type multi-scan
_exptl_absorpt_process_details sadabs
_exptl_crystal_colour brown
_exptl_crystal_density_diffrn 1.987
_exptl_crystal_density_method 'not measured'
_exptl_crystal_description needle
_exptl_crystal_F_000 1072
_exptl_crystal_size_max 0.30
_exptl_crystal_size_mid 0.10
_exptl_crystal_size_min 0.10
_refine_diff_density_max 1.041
_refine_diff_density_min -1.301
_refine_diff_density_rms 0.112
_refine_ls_extinction_method none
_refine_ls_goodness_of_fit_ref 1.049
_refine_ls_hydrogen_treatment constr
_refine_ls_matrix_type full
_refine_ls_number_parameters 174
_refine_ls_number_reflns 4584
_refine_ls_number_restraints 0
_refine_ls_restrained_S_all 1.049
_refine_ls_R_factor_all 0.0234
_refine_ls_R_factor_gt 0.0198
_refine_ls_shift/su_max 0.003
_refine_ls_shift/su_mean 0.000
_refine_ls_structure_factor_coef Fsqd
_refine_ls_weighting_details 'calc w=1/[\s^2^(Fo^2^)+(0.0200P)^2^+0.0000P] where P=(Fo^2^+2Fc^2^)/3'
_refine_ls_weighting_scheme calc
_refine_ls_wR_factor_gt 0.0474
_refine_ls_wR_factor_ref 0.0483
_reflns_number_gt 4084
_reflns_number_total 4584
_reflns_threshold_expression >2sigma(I)
_cod_data_source_file c3dt52295d.txt
_cod_data_source_block 041213nibmedacoapph3inmeoh_0m-sr
_cod_depositor_comments
;
The following automatic conversions were performed:

'_symmetry_cell_setting' value 'Monoclinic' changed to 'monoclinic'
according to
/usr/data/users/saulius/automatic-downloads/current/RSC/lib/dictionaries/cif_core.dic
dictionary named 'cif_core.dic' version 2.4.2 from 2011-04-26.

Automatic conversion script
Id: cif_fix_values 2281 2013-09-26 08:29:07Z andrius 
;
_cod_original_cell_volume 1857.5(8)
_cod_original_sg_symbol_H-M P21/c
_cod_database_code 7029252

loop_
_symmetry_equiv_pos_as_xyz
'x, y, z'
'-x, y+1/2, -z+1/2'
'-x, -y, -z'
'x, -y-1/2, z-1/2'

loop_
_atom_site_label
_atom_site_type_symbol
_atom_site_fract_x
_atom_site_fract_y
_atom_site_fract_z
_atom_site_U_iso_or_equiv
_atom_site_adp_type
_atom_site_occupancy
_atom_site_symmetry_multiplicity
_atom_site_calc_flag
_atom_site_refinement_flags
Au1 Au 0.617265(12) -0.072419(6) 0.537268(7) 0.01776(4) Uani 1 1 d .
Ni1 Ni 0.58245(4) 0.075977(17) 0.68684(2) 0.01224(7) Uani 1 1 d .
N1 N 0.8042(3) 0.07037(11) 0.75626(16) 0.0148(4) Uani 1 1 d .
N2 N 0.5902(2) 0.19897(12) 0.68999(15) 0.0139(4) Uani 1 1 d .
S1 S 0.56257(8) -0.05962(4) 0.69581(5) 0.01861(14) Uani 1 1 d .
S2 S 0.33182(8) 0.08056(4) 0.62229(5) 0.01774(14) Uani 1 1 d .
C1 C 0.7471(3) -0.08014(15) 0.7811(2) 0.0230(6) Uani 1 1 d .
H1A H 0.7317 -0.0752 0.8496 0.028 Uiso 1 1 calc R
H1B H 0.7830 -0.1364 0.7711 0.028 Uiso 1 1 calc R
C2 C 0.8671(3) -0.01749(16) 0.7608(2) 0.0215(6) Uani 1 1 d .
H2A H 0.9592 -0.0211 0.8129 0.026 Uiso 1 1 calc R
H2B H 0.8989 -0.0310 0.6979 0.026 Uiso 1 1 calc R
C3 C 0.2997(3) 0.19146(16) 0.6440(2) 0.0200(6) Uani 1 1 d .
H3A H 0.2102 0.2118 0.5968 0.024 Uiso 1 1 calc R
H3B H 0.2788 0.1997 0.7109 0.024 Uiso 1 1 calc R
C4 C 0.4453(3) 0.23799(15) 0.63125(19) 0.0176(5) Uani 1 1 d .
H4A H 0.4533 0.2386 0.5612 0.021 Uiso 1 1 calc R
H4B H 0.4376 0.2955 0.6527 0.021 Uiso 1 1 calc R
C5 C 0.6072(3) 0.22349(16) 0.79841(18) 0.0177(5) Uani 1 1 d .
H5A H 0.5072 0.2446 0.8104 0.021 Uiso 1 1 calc R
H5B H 0.6830 0.2686 0.8120 0.021 Uiso 1 1 calc R
C6 C 0.6594(3) 0.15198(16) 0.87059(18) 0.0185(5) Uani 1 1 d .
H6A H 0.5735 0.1122 0.8646 0.022 Uiso 1 1 calc R
H6B H 0.6743 0.1746 0.9376 0.022 Uiso 1 1 calc R
C7 C 0.8078(3) 0.10335(16) 0.86036(19) 0.0180(5) Uani 1 1 d .
H7A H 0.8982 0.1397 0.8783 0.022 Uiso 1 1 calc R
H7B H 0.8201 0.0568 0.9067 0.022 Uiso 1 1 calc R
C8 C 0.9146(3) 0.11988(16) 0.7057(2) 0.0199(5) Uani 1 1 d .
H8A H 0.9079 0.0990 0.6383 0.024 Uiso 1 1 calc R
H8B H 1.0209 0.1104 0.7407 0.024 Uiso 1 1 calc R
C9 C 0.8842(3) 0.21271(16) 0.7011(2) 0.0219(6) Uani 1 1 d .
H9A H 0.9621 0.2396 0.6687 0.026 Uiso 1 1 calc R
H9B H 0.8965 0.2345 0.7684 0.026 Uiso 1 1 calc R
C10 C 0.7225(3) 0.23498(15) 0.64544(19) 0.0194(5) Uani 1 1 d .
H10A H 0.7123 0.2954 0.6435 0.023 Uiso 1 1 calc R
H10B H 0.7125 0.2154 0.5773 0.023 Uiso 1 1 calc R
C11 C 0.1024(4) 0.88480(19) 0.5735(2) 0.0319(7) Uani 1 1 d .
H11A H 0.1069 0.8851 0.6443 0.048 Uiso 1 1 calc R
H11B H 0.0198 0.9213 0.5424 0.048 Uiso 1 1 calc R
H11C H 0.2008 0.9038 0.5586 0.048 Uiso 1 1 calc R
Cl1 Cl 0.77829(8) 0.73009(4) 0.60737(5) 0.02463(14) Uani 1 1 d .
O1 O 0.0725(2) 0.80265(13) 0.53682(15) 0.0288(5) Uani 1 1 d .
H1 H -0.0092 0.7855 0.5521 0.043 Uiso 1 1 calc R

loop_
_atom_site_aniso_label
_atom_site_aniso_U_11
_atom_site_aniso_U_22
_atom_site_aniso_U_33
_atom_site_aniso_U_23
_atom_site_aniso_U_13
_atom_site_aniso_U_12
Au1 0.01992(6) 0.01772(6) 0.01522(6) -0.00512(4) 0.00203(4) -0.00221(4)
Ni1 0.01350(16) 0.01168(15) 0.01158(16) -0.00168(11) 0.00235(12) -0.00119(11)
N1 0.0174(11) 0.0140(10) 0.0133(11) -0.0001(8) 0.0031(9) 0.0001(8)
N2 0.0160(10) 0.0127(10) 0.0134(10) -0.0006(8) 0.0039(8) -0.0010(8)
S1 0.0252(3) 0.0132(3) 0.0178(3) -0.0023(2) 0.0051(3) -0.0032(2)
S2 0.0153(3) 0.0213(3) 0.0164(3) -0.0038(2) 0.0022(3) -0.0030(2)
C1 0.0291(15) 0.0159(13) 0.0224(15) 0.0024(10) 0.0003(12) 0.0049(11)
C2 0.0218(14) 0.0192(13) 0.0226(14) 0.0011(11) 0.0017(11) 0.0065(11)
C3 0.0169(13) 0.0260(14) 0.0165(13) -0.0049(10) 0.0012(10) 0.0043(11)
C4 0.0179(12) 0.0179(12) 0.0160(13) -0.0011(10) 0.0002(10) 0.0041(10)
C5 0.0186(12) 0.0199(12) 0.0136(12) -0.0055(10) 0.0000(10) 0.0001(10)
C6 0.0231(13) 0.0189(13) 0.0140(13) -0.0039(10) 0.0047(10) -0.0032(10)
C7 0.0199(13) 0.0192(13) 0.0137(12) -0.0012(10) -0.0007(10) -0.0017(10)
C8 0.0147(12) 0.0252(14) 0.0209(14) 0.0029(11) 0.0057(10) 0.0005(10)
C9 0.0183(13) 0.0222(14) 0.0252(14) 0.0046(11) 0.0037(11) -0.0061(11)
C10 0.0226(13) 0.0173(13) 0.0185(13) 0.0029(10) 0.0039(11) -0.0031(10)
C11 0.0370(17) 0.0304(17) 0.0274(16) -0.0007(13) 0.0032(13) 0.0030(14)
Cl1 0.0231(3) 0.0308(4) 0.0197(3) 0.0061(3) 0.0031(3) 0.0009(3)
O1 0.0264(11) 0.0315(12) 0.0307(12) 0.0012(9) 0.0107(9) -0.0001(9)

loop_
_atom_type_symbol
_atom_type_description
_atom_type_scat_dispersion_real
_atom_type_scat_dispersion_imag
_atom_type_scat_source
C C 0.0033 0.0016 'International Tables Vol C Tables 4.2.6.8 and 6.1.1.4'
H H 0.0000 0.0000 'International Tables Vol C Tables 4.2.6.8 and 6.1.1.4'
N N 0.0061 0.0033 'International Tables Vol C Tables 4.2.6.8 and 6.1.1.4'
S S 0.1246 0.1234 'International Tables Vol C Tables 4.2.6.8 and 6.1.1.4'
Cl Cl 0.1484 0.1585 'International Tables Vol C Tables 4.2.6.8 and 6.1.1.4'
Ni Ni 0.3393 1.1124 'International Tables Vol C Tables 4.2.6.8 and 6.1.1.4'
Au Au -2.0133 8.8022 'International Tables Vol C Tables 4.2.6.8 and 6.1.1.4'
O O 0.0106 0.0060 'International Tables Vol C Tables 4.2.6.8 and 6.1.1.4'

loop_
_geom_angle_atom_site_label_1
_geom_angle_atom_site_label_2
_geom_angle_atom_site_label_3
_geom_angle
_geom_angle_site_symmetry_1
_geom_angle_site_symmetry_3
S2 Au1 S1 177.98(2) 3_656 .
S2 Au1 Au1 87.601(19) 3_656 3_656
S1 Au1 Au1 90.47(2) . 3_656
S2 Au1 Ni1 134.891(19) 3_656 .
S1 Au1 Ni1 43.308(18) . .
Au1 Au1 Ni1 61.631(14) 3_656 .
N2 Ni1 N1 90.47(8) . .
N2 Ni1 S1 174.46(6) . .
N1 Ni1 S1 90.44(6) . .
N2 Ni1 S2 90.17(6) . .
N1 Ni1 S2 175.23(7) . .
S1 Ni1 S2 88.47(3) . .
N2 Ni1 Au1 138.87(6) . .
N1 Ni1 Au1 94.42(6) . .
S1 Ni1 Au1 46.46(2) . .
S2 Ni1 Au1 88.20(2) . .
C8 N1 C2 104.81(19) . .
C8 N1 C7 109.89(19) . .
C2 N1 C7 110.0(2) . .
C8 N1 Ni1 113.50(16) . .
C2 N1 Ni1 111.96(15) . .
C7 N1 Ni1 106.71(15) . .
C4 N2 C10 104.50(19) . .
C4 N2 C5 109.87(18) . .
C10 N2 C5 110.40(19) . .
C4 N2 Ni1 112.47(15) . .
C10 N2 Ni1 113.53(15) . .
C5 N2 Ni1 106.12(15) . .
C1 S1 Ni1 98.35(8) . .
C1 S1 Au1 106.11(10) . .
Ni1 S1 Au1 90.23(3) . .
C3 S2 Ni1 97.82(9) . .
C3 S2 Au1 105.62(9) . 3_656
Ni1 S2 Au1 91.93(3) . 3_656
C2 C1 S1 108.48(18) . .
C2 C1 H1A 110.0 . .
S1 C1 H1A 110.0 . .
C2 C1 H1B 110.0 . .
S1 C1 H1B 110.0 . .
H1A C1 H1B 108.4 . .
N1 C2 C1 111.8(2) . .
N1 C2 H2A 109.2 . .
C1 C2 H2A 109.2 . .
N1 C2 H2B 109.2 . .
C1 C2 H2B 109.2 . .
H2A C2 H2B 107.9 . .
C4 C3 S2 107.84(17) . .
C4 C3 H3A 110.1 . .
S2 C3 H3A 110.1 . .
C4 C3 H3B 110.1 . .
S2 C3 H3B 110.1 . .
H3A C3 H3B 108.5 . .
N2 C4 C3 111.8(2) . .
N2 C4 H4A 109.2 . .
C3 C4 H4A 109.2 . .
N2 C4 H4B 109.2 . .
C3 C4 H4B 109.2 . .
H4A C4 H4B 107.9 . .
N2 C5 C6 113.8(2) . .
N2 C5 H5A 108.8 . .
C6 C5 H5A 108.8 . .
N2 C5 H5B 108.8 . .
C6 C5 H5B 108.8 . .
H5A C5 H5B 107.7 . .
C5 C6 C7 118.6(2) . .
C5 C6 H6A 107.7 . .
C7 C6 H6A 107.7 . .
C5 C6 H6B 107.7 . .
C7 C6 H6B 107.7 . .
H6A C6 H6B 107.1 . .
N1 C7 C6 112.8(2) . .
N1 C7 H7A 109.0 . .
C6 C7 H7A 109.0 . .
N1 C7 H7B 109.0 . .
C6 C7 H7B 109.0 . .
H7A C7 H7B 107.8 . .
N1 C8 C9 114.7(2) . .
N1 C8 H8A 108.6 . .
C9 C8 H8A 108.6 . .
N1 C8 H8B 108.6 . .
C9 C8 H8B 108.6 . .
H8A C8 H8B 107.6 . .
C8 C9 C10 113.1(2) . .
C8 C9 H9A 109.0 . .
C10 C9 H9A 109.0 . .
C8 C9 H9B 109.0 . .
C10 C9 H9B 109.0 . .
H9A C9 H9B 107.8 . .
N2 C10 C9 114.3(2) . .
N2 C10 H10A 108.7 . .
C9 C10 H10A 108.7 . .
N2 C10 H10B 108.7 . .
C9 C10 H10B 108.7 . .
H10A C10 H10B 107.6 . .
O1 C11 H11A 109.5 . .
O1 C11 H11B 109.5 . .
H11A C11 H11B 109.5 . .
O1 C11 H11C 109.5 . .
H11A C11 H11C 109.5 . .
H11B C11 H11C 109.5 . .
C11 O1 H1 109.5 . .

loop_
_geom_bond_atom_site_label_1
_geom_bond_atom_site_label_2
_geom_bond_distance
_geom_bond_site_symmetry_2
Au1 S2 2.3000(8) 3_656
Au1 S1 2.3040(8) .
Au1 Au1 3.1273(5) 3_656
Au1 Ni1 3.1782(6) .
Ni1 N2 1.968(2) .
Ni1 N1 1.985(2) .
Ni1 S1 2.1800(8) .
Ni1 S2 2.1921(9) .
N1 C8 1.500(3) .
N1 C2 1.504(3) .
N1 C7 1.509(3) .
N2 C4 1.498(3) .
N2 C10 1.504(3) .
N2 C5 1.511(3) .
S1 C1 1.829(3) .
S2 C3 1.827(3) .
S2 Au1 2.3000(8) 3_656
C1 C2 1.505(4) .
C1 H1A 0.9700 .
C1 H1B 0.9700 .
C2 H2A 0.9700 .
C2 H2B 0.9700 .
C3 C4 1.501(4) .
C3 H3A 0.9700 .
C3 H3B 0.9700 .
C4 H4A 0.9700 .
C4 H4B 0.9700 .
C5 C6 1.523(3) .
C5 H5A 0.9700 .
C5 H5B 0.9700 .
C6 C7 1.530(3) .
C6 H6A 0.9700 .
C6 H6B 0.9700 .
C7 H7A 0.9700 .
C7 H7B 0.9700 .
C8 C9 1.507(4) .
C8 H8A 0.9700 .
C8 H8B 0.9700 .
C9 C10 1.510(4) .
C9 H9A 0.9700 .
C9 H9B 0.9700 .
C10 H10A 0.9700 .
C10 H10B 0.9700 .
C11 O1 1.413(3) .
C11 H11A 0.9600 .
C11 H11B 0.9600 .
C11 H11C 0.9600 .
O1 H1 0.8200 .

loop_
_geom_torsion_atom_site_label_1
_geom_torsion_atom_site_label_2
_geom_torsion_atom_site_label_3
_geom_torsion_atom_site_label_4
_geom_torsion
_geom_torsion_site_symmetry_1
_geom_torsion_site_symmetry_4
S2 Au1 Ni1 N2 0.88(10) 3_656 .
S1 Au1 Ni1 N2 -177.80(10) . .
Au1 Au1 Ni1 N2 -51.89(9) 3_656 .
S2 Au1 Ni1 N1 -94.93(7) 3_656 .
S1 Au1 Ni1 N1 86.40(7) . .
Au1 Au1 Ni1 N1 -147.69(6) 3_656 .
S2 Au1 Ni1 S1 178.67(3) 3_656 .
Au1 Au1 Ni1 S1 125.91(3) 3_656 .
S2 Au1 Ni1 S2 89.07(3) 3_656 .
S1 Au1 Ni1 S2 -89.61(3) . .
Au1 Au1 Ni1 S2 36.304(19) 3_656 .
N2 Ni1 N1 C8 -53.71(17) . .
S1 Ni1 N1 C8 131.75(15) . .
S2 Ni1 N1 C8 -151.4(6) . .
Au1 Ni1 N1 C8 85.41(16) . .
N2 Ni1 N1 C2 -172.14(17) . .
S1 Ni1 N1 C2 13.33(16) . .
S2 Ni1 N1 C2 90.1(7) . .
Au1 Ni1 N1 C2 -33.02(16) . .
N2 Ni1 N1 C7 67.48(15) . .
S1 Ni1 N1 C7 -107.06(14) . .
S2 Ni1 N1 C7 -30.2(8) . .
Au1 Ni1 N1 C7 -153.40(14) . .
N1 Ni1 N2 C4 172.68(16) . .
S1 Ni1 N2 C4 -87.8(7) . .
S2 Ni1 N2 C4 -12.05(15) . .
Au1 Ni1 N2 C4 75.40(18) . .
N1 Ni1 N2 C10 54.28(17) . .
S1 Ni1 N2 C10 153.8(6) . .
S2 Ni1 N2 C10 -130.45(16) . .
Au1 Ni1 N2 C10 -43.0(2) . .
N1 Ni1 N2 C5 -67.16(16) . .
S1 Ni1 N2 C5 32.3(8) . .
S2 Ni1 N2 C5 108.11(14) . .
Au1 Ni1 N2 C5 -164.44(11) . .
N2 Ni1 S1 C1 -88.8(7) . .
N1 Ni1 S1 C1 10.64(12) . .
S2 Ni1 S1 C1 -164.71(10) . .
Au1 Ni1 S1 C1 106.32(10) . .
N2 Ni1 S1 Au1 164.8(7) . .
N1 Ni1 S1 Au1 -95.68(7) . .
S2 Ni1 S1 Au1 88.96(3) . .
S2 Au1 S1 C1 -126.4(6) 3_656 .
Au1 Au1 S1 C1 -144.22(9) 3_656 .
Ni1 Au1 S1 C1 -98.76(9) . .
S2 Au1 S1 Ni1 -27.6(7) 3_656 .
Au1 Au1 S1 Ni1 -45.45(2) 3_656 .
N2 Ni1 S2 C3 -12.30(10) . .
N1 Ni1 S2 C3 85.4(7) . .
S1 Ni1 S2 C3 162.33(9) . .
Au1 Ni1 S2 C3 -151.19(9) . .
N2 Ni1 S2 Au1 93.76(6) . 3_656
N1 Ni1 S2 Au1 -168.5(7) . 3_656
S1 Ni1 S2 Au1 -91.62(3) . 3_656
Au1 Ni1 S2 Au1 -45.134(19) . 3_656
Ni1 S1 C1 C2 -33.52(19) . .
Au1 S1 C1 C2 59.15(19) . .
C8 N1 C2 C1 -163.2(2) . .
C7 N1 C2 C1 78.8(3) . .
Ni1 N1 C2 C1 -39.7(3) . .
S1 C1 C2 N1 48.8(3) . .
Ni1 S2 C3 C4 35.22(18) . .
Au1 S2 C3 C4 -59.01(18) 3_656 .
C10 N2 C4 C3 163.2(2) . .
C5 N2 C4 C3 -78.4(2) . .
Ni1 N2 C4 C3 39.6(2) . .
S2 C3 C4 N2 -49.9(2) . .
C4 N2 C5 C6 138.4(2) . .
C10 N2 C5 C6 -106.9(2) . .
Ni1 N2 C5 C6 16.6(2) . .
N2 C5 C6 C7 53.5(3) . .
C8 N1 C7 C6 107.2(2) . .
C2 N1 C7 C6 -137.9(2) . .
Ni1 N1 C7 C6 -16.2(2) . .
C5 C6 C7 N1 -53.2(3) . .
C2 N1 C8 C9 -174.5(2) . .
C7 N1 C8 C9 -56.4(3) . .
Ni1 N1 C8 C9 63.0(3) . .
N1 C8 C9 C10 -59.9(3) . .
C4 N2 C10 C9 172.9(2) . .
C5 N2 C10 C9 54.8(3) . .
Ni1 N2 C10 C9 -64.2(2) . .
C8 C9 C10 N2 60.2(3) . .
